data_2013343
loop_
_publ_author_name
'Odoko, Mamiko'
'Yamamoto, Kyouta'
'Hosen, Masahiro'
'Okabe, Nobuo'

_publ_section_title
;<i>fac</i>-Tris(2-ethyl-4-oxo-4<i>H</i>-pyran-3-olato-\k^2^<i>O</i>^3^,<i>O</i>^4^)iron(III)
 and its aluminium(III) analog
;
_journal_issue 4
_journal_name_full 'Acta Crystallographica Section C'
_journal_page_first m121
_journal_page_last m123
_journal_paper_doi 10.1107/S0108270103004074
_journal_volume 59
_journal_year 2003
_chemical_formula_iupac '[Al (C7 H7 O3)3]'
_chemical_formula_moiety 'C21 H21 Al O9'
_chemical_formula_sum 'C21 H21 Al O9'
_chemical_formula_weight 444.36
_space_group_IT_number 14
_symmetry_cell_setting monoclinic
_symmetry_space_group_name_Hall '-P 2yn'
_symmetry_space_group_name_H-M 'P 1 21/n 1'
_cell_angle_alpha 90
_cell_angle_beta 91.40(3)
_cell_angle_gamma 90
_cell_formula_units_Z 4
_cell_length_a 7.897(4)
_cell_length_b 8.696(9)
_cell_length_c 30.801(4)
_cell_measurement_reflns_used 10
_cell_measurement_temperature 296.2
_cell_measurement_theta_max 11.8
_cell_measurement_theta_min 10.4
_cell_volume 2115(2)
_computing_cell_refinement 'MSC/AFC Diffractometer Control Software'
_computing_data_collection
;
MSC/AFC Diffractometer Control Software
(Molecular Structure Corporation, 1992)
;
_computing_data_reduction 'TEXSAN (Molecular Structure Corporation, 2000)'
_computing_molecular_graphics 'ORTEPII (Johnson, 1976)'
_computing_publication_material TEXSAN
_computing_structure_refinement 'SHELXL97 (Sheldrick, 1997)'
_computing_structure_solution 'SIR97 (Altomare et al., 1999)'
_diffrn_measured_fraction_theta_full 1.00
_diffrn_measured_fraction_theta_max 1.00
_diffrn_measurement_device_type 'Rigaku AFC-5R'
_diffrn_measurement_method \w
_diffrn_radiation_type 'Mo K\a'
_diffrn_radiation_wavelength 0.7107
_diffrn_reflns_av_R_equivalents 0.127
_diffrn_reflns_limit_h_max 10
_diffrn_reflns_limit_h_min 0
_diffrn_reflns_limit_k_max 11
_diffrn_reflns_limit_k_min 0
_diffrn_reflns_limit_l_max 40
_diffrn_reflns_limit_l_min -39
_diffrn_reflns_number 5552
_diffrn_reflns_theta_full 27.51
_diffrn_reflns_theta_max 27.51
_diffrn_standards_decay_% 7.30
_diffrn_standards_interval_count 150
_diffrn_standards_number 3
_exptl_absorpt_coefficient_mu 0.147
_exptl_absorpt_correction_T_max 0.999
_exptl_absorpt_correction_T_min 0.952
_exptl_absorpt_correction_type '\y scan'
_exptl_absorpt_process_details '(North et al., 1968)'
_exptl_crystal_colour colorless
_exptl_crystal_density_diffrn 1.395
_exptl_crystal_density_method 'not measured'
_exptl_crystal_description plate
_exptl_crystal_F_000 928.0
_exptl_crystal_size_max 0.200
_exptl_crystal_size_mid 0.200
_exptl_crystal_size_min 0.100
_refine_diff_density_max 0.37
_refine_diff_density_min -0.42
_refine_ls_extinction_method none
_refine_ls_goodness_of_fit_ref 0.941
_refine_ls_hydrogen_treatment constr
_refine_ls_number_parameters 280
_refine_ls_number_reflns 4868
_refine_ls_R_factor_gt 0.0643
_refine_ls_shift/su_max <0.001
_refine_ls_structure_factor_coef Fsqd
_refine_ls_weighting_details 'w = 1/[\s^2^(Fo^2^) + (0.1054P)^2^] where P = (Fo^2^+2Fc^2^)/3'
_refine_ls_weighting_scheme calc
_refine_ls_wR_factor_ref 0.2281
_reflns_number_gt 1804
_reflns_number_total 4868
_reflns_threshold_expression I>2\s(I)
_cod_data_source_file ob1104.cif
_cod_data_source_block III
_cod_original_sg_symbol_H-M 'P 21/n'
_cod_database_code 2013343
_cod_database_fobs_code 2013343

loop_
_symmetry_equiv_pos_as_xyz
x,y,z
1/2-x,1/2+y,1/2-z
-x,-y,-z
1/2+x,1/2-y,1/2+z

loop_
_atom_site_label
_atom_site_fract_x
_atom_site_fract_y
_atom_site_fract_z
_atom_site_U_iso_or_equiv
_atom_site_adp_type
_atom_site_calc_flag
_atom_site_refinement_flags
_atom_site_occupancy
_atom_site_disorder_assembly
_atom_site_disorder_group
_atom_site_type_symbol
Al 0.4051(2) 0.1075(2) 0.35649(4) 0.0452(4) Uani d . 1.00 . . Al
O1 0.6317(4) -0.3904(4) 0.41350(10) 0.0644(9) Uani d . 1.00 . . O
O2 0.5087(4) 0.0069(4) 0.40387(9) 0.0482(8) Uani d . 1.00 . . O
O3 0.4337(4) -0.0891(4) 0.32664(9) 0.0498(8) Uani d . 1.00 . . O
O4 0.6793(5) 0.3827(5) 0.23500(10) 0.0750(10) Uani d . 1.00 . . O
O5 0.6057(3) 0.1899(4) 0.33642(8) 0.0456(7) Uani d . 1.00 . . O
O6 0.3054(4) 0.1895(4) 0.30280(10) 0.0552(8) Uani d . 1.00 . . O
O7 -0.0579(4) 0.3645(5) 0.43690(10) 0.0760(10) Uani d . 1.00 . . O
O8 0.3448(4) 0.2795(4) 0.38932(9) 0.0507(8) Uani d . 1.00 . . O
O9 0.1779(4) 0.0351(4) 0.36950(10) 0.0568(9) Uani d . 1.00 . . O
C2 0.6080(6) -0.2412(6) 0.42490(10) 0.0530(10) Uani d . 1.00 . . C
C3 0.5415(5) -0.1382(5) 0.39550(10) 0.0440(10) Uani d . 1.00 . . C
C4 0.4977(5) -0.1901(6) 0.35210(10) 0.0460(10) Uani d . 1.00 . . C
C5 0.5270(6) -0.3455(6) 0.3425(2) 0.0550(10) Uani d . 1.00 . . C
C6 0.5904(6) -0.4395(6) 0.3733(2) 0.0610(10) Uani d . 1.00 . . C
C7 0.6544(7) -0.2070(7) 0.4709(2) 0.070(2) Uani d . 1.00 . . C
C8 0.5171(10) -0.2360(10) 0.5003(2) 0.114(3) Uani d . 1.00 . . C
C9 0.7128(6) 0.3145(6) 0.2741(2) 0.0580(10) Uani d . 1.00 . . C
C10 0.5861(5) 0.2540(5) 0.29740(10) 0.0460(10) Uani d . 1.00 . . C
C11 0.4154(6) 0.2569(6) 0.28060(10) 0.0500(10) Uani d . 1.00 . . C
C12 0.3861(7) 0.3321(6) 0.2403(2) 0.0650(10) Uani d . 1.00 . . C
C13 0.5177(9) 0.3916(7) 0.2198(2) 0.078(2) Uani d . 1.00 . . C
C14 0.8971(6) 0.3122(7) 0.2859(2) 0.074(2) Uani d . 1.00 . . C
C15 0.9666(8) 0.4613(8) 0.3011(3) 0.110(2) Uani d . 1.00 . . C
C16 0.1084(6) 0.3853(7) 0.4254(2) 0.0610(10) Uani d . 1.00 . . C
C17 0.1867(5) 0.2729(6) 0.40220(10) 0.0480(10) Uani d . 1.00 . . C
C18 0.0989(6) 0.1352(6) 0.39100(10) 0.0530(10) Uani d . 1.00 . . C
C19 -0.0742(6) 0.1208(7) 0.4034(2) 0.0640(10) Uani d . 1.00 . . C
C20 -0.1423(7) 0.2379(9) 0.4254(2) 0.079(2) Uani d . 1.00 . . C
C21 0.1799(7) 0.5315(7) 0.4391(2) 0.079(2) Uani d . 1.00 . . C
C22 0.1116(9) 0.6696(9) 0.4145(3) 0.124(3) Uani d . 1.00 . . C
H1 0.5024 -0.3831 0.3148 0.0659 Uiso calc . 1.00 . . H
H2 0.6063 -0.5426 0.3665 0.0730 Uiso calc . 1.00 . . H
H3 0.7511 -0.2695 0.4796 0.0844 Uiso calc . 1.00 . . H
H4 0.6879 -0.1000 0.4733 0.0844 Uiso calc . 1.00 . . H
H5 0.5475 -0.1973 0.5286 0.1712 Uiso calc . 1.00 . . H
H6 0.4968 -0.3446 0.5020 0.1712 Uiso calc . 1.00 . . H
H7 0.4164 -0.1851 0.4897 0.1712 Uiso calc . 1.00 . . H
H8 0.2771 0.3399 0.2284 0.0783 Uiso calc . 1.00 . . H
H9 0.4970 0.4420 0.1936 0.0939 Uiso calc . 1.00 . . H
H10 0.9165 0.2363 0.3085 0.0890 Uiso calc . 1.00 . . H
H11 0.9592 0.2796 0.2607 0.0890 Uiso calc . 1.00 . . H
H12 1.0870 0.4527 0.3053 0.1645 Uiso calc . 1.00 . . H
H13 0.9159 0.4889 0.3280 0.1645 Uiso calc . 1.00 . . H
H14 0.9419 0.5391 0.2797 0.1645 Uiso calc . 1.00 . . H
H15 -0.1372 0.0334 0.3964 0.0762 Uiso calc . 1.00 . . H
H16 -0.2551 0.2300 0.4330 0.0949 Uiso calc . 1.00 . . H
H17 0.3016 0.5275 0.4358 0.0949 Uiso calc . 1.00 . . H
H18 0.1586 0.5456 0.4697 0.0949 Uiso calc . 1.00 . . H
H19 0.1639 0.7614 0.4258 0.1854 Uiso calc . 1.00 . . H
H20 -0.0088 0.6758 0.4178 0.1854 Uiso calc . 1.00 . . H
H21 0.1364 0.6594 0.3843 0.1854 Uiso calc . 1.00 . . H

loop_
_atom_site_aniso_label
_atom_site_aniso_U_11
_atom_site_aniso_U_22
_atom_site_aniso_U_33
_atom_site_aniso_U_12
_atom_site_aniso_U_13
_atom_site_aniso_U_23
Al 0.0424(7) 0.0506(8) 0.0424(7) -0.0022(6) -0.0065(5) -0.0003(6)
O1 0.070(2) 0.062(2) 0.062(2) 0.008(2) -0.001(2) 0.004(2)
O2 0.052(2) 0.050(2) 0.042(2) 0.0010(10) -0.0090(10) -0.0050(10)
O3 0.052(2) 0.057(2) 0.041(2) 0.001(2) -0.0090(10) -0.003(2)
O4 0.079(3) 0.091(3) 0.057(2) 0.001(2) 0.005(2) 0.025(2)
O5 0.038(2) 0.059(2) 0.040(2) -0.0020(10) -0.0070(10) 0.0070(10)
O6 0.045(2) 0.070(2) 0.049(2) 0.003(2) -0.0110(10) 0.008(2)
O7 0.052(2) 0.101(3) 0.076(3) 0.000(2) 0.016(2) -0.004(2)
O8 0.042(2) 0.053(2) 0.056(2) -0.0030(10) 0.0000(10) -0.006(2)
O9 0.046(2) 0.066(2) 0.058(2) -0.008(2) 0.0040(10) -0.007(2)
C2 0.059(3) 0.052(3) 0.047(3) 0.000(2) -0.008(2) 0.002(2)
C3 0.043(2) 0.048(3) 0.040(2) -0.005(2) 0.000(2) 0.000(2)
C4 0.035(2) 0.059(3) 0.043(2) -0.005(2) 0.004(2) -0.008(2)
C5 0.062(3) 0.052(3) 0.050(3) 0.005(3) 0.004(2) -0.007(2)
C6 0.066(3) 0.046(3) 0.071(4) 0.005(3) 0.011(3) -0.010(3)
C7 0.085(4) 0.069(4) 0.057(3) -0.004(3) -0.013(3) 0.016(3)
C8 0.115(5) 0.164(8) 0.063(4) -0.007(5) -0.008(3) -0.011(4)
C9 0.060(3) 0.064(3) 0.050(3) -0.004(3) -0.002(2) 0.006(3)
C10 0.047(3) 0.049(3) 0.041(2) 0.006(2) -0.001(2) 0.000(2)
C11 0.052(3) 0.053(3) 0.045(3) 0.013(2) -0.011(2) 0.001(2)
C12 0.073(3) 0.068(4) 0.054(3) 0.013(3) -0.021(3) 0.009(3)
C13 0.102(5) 0.083(4) 0.049(3) 0.015(4) -0.010(3) 0.017(3)
C14 0.056(3) 0.091(4) 0.076(4) -0.001(3) 0.012(3) 0.006(3)
C15 0.079(4) 0.088(5) 0.161(7) 0.001(4) -0.032(4) -0.016(5)
C16 0.049(3) 0.080(4) 0.054(3) 0.008(3) -0.001(2) -0.003(3)
C17 0.042(2) 0.056(3) 0.044(3) 0.006(2) -0.005(2) 0.004(2)
C18 0.045(3) 0.076(4) 0.037(2) -0.004(3) -0.004(2) 0.007(2)
C19 0.049(3) 0.078(4) 0.064(3) -0.009(3) 0.001(2) 0.000(3)
C20 0.048(3) 0.105(5) 0.085(4) -0.004(3) 0.006(3) 0.000(4)
C21 0.073(4) 0.064(4) 0.101(5) 0.000(3) 0.010(3) -0.019(4)
C22 0.094(5) 0.095(6) 0.182(8) 0.002(5) -0.001(5) 0.008(6)

loop_
_atom_type_symbol
_atom_type_description
_atom_type_scat_dispersion_real
_atom_type_scat_dispersion_imag
_atom_type_scat_source
C C 0.003 0.002
;International Tables for Crystallography
(1992, Vol. C, Tables 4.2.6.8 and 6.1.1.4)
;
H H 0.000 0.000
;International Tables for Crystallography
(1992, Vol. C, Table 6.1.1.4)
;
O O 0.011 0.006
;International Tables for Crystallography
(1992, Vol. C, Tables 4.2.6.8 and 6.1.1.4)
;
Al Al 0.064 0.051
;International Tables for Crystallography
(1992, Vol. C, Tables 4.2.6.8 and 6.1.1.4)
;

loop_
_geom_angle_atom_site_label_1
_geom_angle_atom_site_label_2
_geom_angle_atom_site_label_3
_geom_angle
_geom_angle_publ_flag
O2 Al O3 84.60(10) yes
O2 Al O5 94.60(10) no
O2 Al O6 172.7(2) no
O2 Al O8 93.70(10) no
O2 Al O9 94.40(10) no
O3 Al O5 94.10(10) no
O3 Al O6 88.30(10) no
O3 Al O8 170.00(10) no
O3 Al O9 86.10(10) no
O5 Al O6 84.60(10) yes
O5 Al O8 95.80(10) no
O5 Al O9 171.00(10) no
O6 Al O8 93.60(10) no
O6 Al O9 86.40(10) no
O8 Al O9 84.30(10) yes
C2 O1 C6 120.7(4) no
Al O2 C3 112.3(2) no
Al O3 C4 111.2(3) no
C9 O4 C13 119.5(4) no
Al O5 C10 112.4(2) no
Al O6 C11 111.1(3) no
C16 O7 C20 120.9(5) no
Al O8 C17 112.4(3) no
Al O9 C18 110.6(3) no
O1 C2 C3 120.5(4) no
O1 C2 C7 113.9(4) no
C3 C2 C7 125.5(5) no
O2 C3 C2 125.0(4) no
O2 C3 C4 115.9(4) no
C2 C3 C4 119.1(4) no
O3 C4 C3 115.9(4) no
O3 C4 C5 126.9(4) no
C3 C4 C5 117.3(4) no
C4 C5 C6 120.0(5) no
C4 C5 H1 120.0 no
C6 C5 H1 120.0 no
O1 C6 C5 122.4(5) no
O1 C6 H2 118.8 no
C5 C6 H2 118.8 no
C2 C7 C8 113.0(5) no
C2 C7 H3 109.0 no
C2 C7 H4 109.0 no
C8 C7 H3 109.0 no
C8 C7 H4 109.0 no
H3 C7 H4 107.8 no
C7 C8 H5 109.5 no
C7 C8 H6 109.5 no
C7 C8 H7 109.5 no
H5 C8 H6 109.5 no
H5 C8 H7 109.5 no
H6 C8 H7 109.5 no
O4 C9 C10 120.5(4) no
O4 C9 C14 112.8(4) no
C10 C9 C14 126.6(4) no
O5 C10 C9 124.9(4) no
O5 C10 C11 114.9(4) no
C9 C10 C11 120.2(4) no
O6 C11 C10 116.8(4) no
O6 C11 C12 126.0(4) no
C10 C11 C12 117.2(4) no
C11 C12 C13 118.8(5) no
C11 C12 H8 120.6 no
C13 C12 H8 120.6 no
O4 C13 C12 123.7(5) no
O4 C13 H9 118.2 no
C12 C13 H9 118.2 no
C9 C14 C15 114.7(5) no
C9 C14 H10 108.6 no
C9 C14 H11 108.6 no
C15 C14 H10 108.6 no
C15 C14 H11 108.6 no
H10 C14 H11 107.6 no
C14 C15 H12 109.5 no
C14 C15 H13 109.5 no
C14 C15 H14 109.5 no
H12 C15 H13 109.5 no
H12 C15 H14 109.5 no
H13 C15 H14 109.5 no
O7 C16 C17 119.0(5) no
O7 C16 C21 114.0(5) no
C17 C16 C21 127.0(5) no
O8 C17 C16 124.6(4) no
O8 C17 C18 115.0(4) no
C16 C17 C18 120.3(4) no
O9 C18 C17 117.5(4) no
O9 C18 C19 124.3(5) no
C17 C18 C19 118.1(5) no
C18 C19 C20 117.6(5) no
C18 C19 H15 121.2 no
C20 C19 H15 121.2 no
O7 C20 C19 123.9(5) no
O7 C20 H16 118.0 no
C19 C20 H16 118.0 no
C16 C21 C22 114.8(5) no
C16 C21 H17 108.6 no
C16 C21 H18 108.6 no
C22 C21 H17 108.6 no
C22 C21 H18 108.6 no
H17 C21 H18 107.5 no
C21 C22 H19 109.5 no
C21 C22 H20 109.5 no
C21 C22 H21 109.5 no
H19 C22 H20 109.5 no
H19 C22 H21 109.5 no
H20 C22 H21 109.5 no

loop_
_geom_bond_atom_site_label_1
_geom_bond_atom_site_label_2
_geom_bond_site_symmetry_1
_geom_bond_site_symmetry_2
_geom_bond_distance
_geom_bond_publ_flag
Al O2 . . 1.872(3) yes
Al O3 . . 1.956(3) yes
Al O5 . . 1.858(3) yes
Al O6 . . 1.949(3) yes
Al O8 . . 1.874(3) yes
Al O9 . . 1.952(3) yes
O1 C2 . . 1.359(6) no
O1 C6 . . 1.343(6) no
O2 C3 . . 1.315(5) yes
O3 C4 . . 1.274(5) yes
O4 C9 . . 1.362(6) no
O4 C13 . . 1.350(8) no
O5 C10 . . 1.329(5) yes
O6 C11 . . 1.263(6) yes
O7 C16 . . 1.380(6) no
O7 C20 . . 1.330(8) no
O8 C17 . . 1.321(5) yes
O9 C18 . . 1.268(6) yes
C2 C3 . . 1.369(6) no
C2 C7 . . 1.485(7) no
C3 C4 . . 1.445(6) no
C4 C5 . . 1.403(7) no
C5 C6 . . 1.338(7) no
C5 H1 . . 0.930 no
C6 H2 . . 0.930 no
C7 C8 . . 1.451(9) no
C7 H3 . . 0.970 no
C7 H4 . . 0.970 no
C8 H5 . . 0.960 no
C8 H6 . . 0.960 no
C8 H7 . . 0.960 no
C9 C10 . . 1.353(6) no
C9 C14 . . 1.491(7) no
C10 C11 . . 1.432(6) no
C11 C12 . . 1.417(7) no
C12 C13 . . 1.333(9) no
C12 H8 . . 0.930 no
C13 H9 . . 0.930 no
C14 C15 . . 1.479(10) no
C14 H10 . . 0.970 no
C14 H11 . . 0.970 no
C15 H12 . . 0.960 no
C15 H13 . . 0.960 no
C15 H14 . . 0.960 no
C16 C17 . . 1.368(7) no
C16 C21 . . 1.449(8) no
C17 C18 . . 1.422(7) no
C18 C19 . . 1.434(7) no
C19 C20 . . 1.343(9) no
C19 H15 . . 0.930 no
C20 H16 . . 0.930 no
C21 C22 . . 1.510(10) no
C21 H17 . . 0.970 no
C21 H18 . . 0.970 no
C22 H19 . . 0.960 no
C22 H20 . . 0.960 no
C22 H21 . . 0.960 no

loop_
_geom_contact_atom_site_label_1
_geom_contact_atom_site_label_2
_geom_contact_distance
_geom_contact_site_symmetry_2
O1 O7 3.314(5) 1_645
O2 C19 3.439(6) 1_655
O2 C20 3.461(7) 1_655
O2 C8 3.571(8) 3_656
O3 C12 3.293(6) 2_545
O5 C19 3.279(6) 1_655
O5 C20 3.373(6) 1_655
O5 C6 3.420(6) 1_565
O6 C14 3.424(6) 1_455
O6 C15 3.569(8) 1_455
O8 C6 3.166(6) 1_565
O8 C8 3.565(7) 3_656
O9 C13 3.362(7) 2_545
O9 C22 3.512(9) 1_545
C6 C10 3.544(7) 1_545

loop_
_geom_torsion_atom_site_label_1
_geom_torsion_atom_site_label_2
_geom_torsion_atom_site_label_3
_geom_torsion_atom_site_label_4
_geom_torsion
_geom_torsion_publ_flag
Al O2 C3 C2 -176.1(4) no
Al O2 C3 C4 1.9(4) no
Al O3 C4 C3 -2.7(4) no
Al O3 C4 C5 176.2(4) no
Al O5 C10 C9 -175.9(4) no
Al O5 C10 C11 4.5(5) no
Al O6 C11 C10 2.7(5) no
Al O6 C11 C12 -178.7(4) no
Al O8 C17 C16 -177.8(4) no
Al O8 C17 C18 3.5(5) no
Al O9 C18 C17 -1.5(5) no
Al O9 C18 C19 176.1(4) no
O1 C2 C3 O2 177.6(4) no
O1 C2 C3 C4 -0.3(6) no
O1 C2 C7 C8 -86.4(6) no
O1 C6 C5 C4 -1.6(7) no
O2 Al O3 C4 3.0(3) no
O2 Al O5 C10 170.3(3) no
O2 Al O8 C17 -97.5(3) no
O2 Al O9 C18 96.0(3) no
O2 C3 C2 C7 -0.1(7) no
O2 C3 C4 O3 0.7(5) no
O2 C3 C4 C5 -178.4(4) no
O3 Al O2 C3 -2.6(3) no
O3 Al O5 C10 85.4(3) no
O3 Al O6 C11 -94.5(3) no
O3 Al O9 C18 -179.8(3) no
O3 C4 C3 C2 178.8(4) no
O3 C4 C5 C6 -177.8(4) no
O4 C9 C10 O5 -177.6(4) no
O4 C9 C10 C11 1.9(7) no
O4 C9 C14 C15 76.1(6) no
O4 C13 C12 C11 0.9(9) no
O5 Al O2 C3 -96.3(3) no
O5 Al O3 C4 97.2(3) no
O5 Al O6 C11 -0.2(3) no
O5 Al O8 C17 167.6(3) no
O5 C10 C9 C14 4.2(8) no
O5 C10 C11 O6 -4.9(6) no
O5 C10 C11 C12 176.3(4) no
O6 Al O3 C4 -178.3(3) no
O6 Al O5 C10 -2.5(3) no
O6 Al O8 C17 82.6(3) no
O6 Al O9 C18 -91.3(3) no
O6 C11 C10 C9 175.5(4) no
O6 C11 C12 C13 -176.7(5) no
O7 C16 C17 O8 179.9(4) no
O7 C16 C17 C18 -1.5(7) no
O7 C16 C21 C22 -71.1(7) no
O7 C20 C19 C18 -1.1(8) no
O8 Al O2 C3 167.6(3) no
O8 Al O5 C10 -95.6(3) no
O8 Al O6 C11 95.3(3) no
O8 Al O9 C18 2.7(3) no
O8 C17 C16 C21 1.7(8) no
O8 C17 C18 O9 -1.3(6) no
O8 C17 C18 C19 -179.1(4) no
O9 Al O2 C3 83.0(3) no
O9 Al O3 C4 -91.8(3) no
O9 Al O6 C11 179.3(3) no
O9 Al O8 C17 -3.4(3) no
O9 C18 C17 C16 -180.0(4) no
O9 C18 C19 C20 -178.6(5) no
C2 O1 C6 C5 1.0(7) no
C2 C3 C4 C5 -0.2(6) no
C3 C2 O1 C6 0.0(7) no
C3 C2 C7 C8 91.5(7) no
C3 C4 C5 C6 1.1(6) no
C4 C3 C2 C7 -178.0(4) no
C6 O1 C2 C7 177.9(4) no
C9 O4 C13 C12 -2.4(8) no
C9 C10 C11 C12 -3.3(7) no
C10 C9 O4 C13 0.9(7) no
C10 C9 C14 C15 -105.7(7) no
C10 C11 C12 C13 1.9(7) no
C11 C10 C9 C14 -176.2(5) no
C13 O4 C9 C14 179.3(5) no
C16 O7 C20 C19 1.9(8) no
C16 C17 C18 C19 2.2(7) no
C17 C16 O7 C20 -0.5(7) no
C17 C16 C21 C22 107.1(7) no
C17 C18 C19 C20 -0.9(7) no
C18 C17 C16 C21 -179.7(5) no
C20 O7 C16 C21 177.9(5) no
C20 O7 C16 C21 177.9(5) no
